data_1007182
loop_
_publ_author_name
'Masse, R'
'Durif, A'

_publ_section_title
;
Contribution to the Crystal Chemistry of M(I) M(II) P O~4~
Monophosphates (M(I) = K, Rb, Cs; M(II) = Be)
;
_journal_coden_ASTM JSSCBI
_journal_name_full 'Journal of Solid State Chemistry'
_journal_page_first 468
_journal_page_last 472
_journal_paper_doi 10.1016/0022-4596(88)90132-6
_journal_volume 73
_journal_year 1988
_chemical_formula_structural 'K Be P O4'
_chemical_formula_sum 'Be K O4 P'
_chemical_name_systematic 'Potassium beryllium phosphate'
_space_group_IT_number 33
_symmetry_cell_setting orthorhombic
_symmetry_Int_Tables_number 33
_symmetry_space_group_name_Hall 'P -2n -2ac'
_symmetry_space_group_name_H-M 'P c 21 n'
_cell_angle_alpha 90
_cell_angle_beta 90
_cell_angle_gamma 90
_cell_formula_units_Z 4
_cell_length_a 8.506(4)
_cell_length_b 4.937(4)
_cell_length_c 8.344(5)
_cell_volume 350.4
_refine_ls_R_factor_all 0.043
_cod_database_code 1007182

loop_
_symmetry_equiv_pos_as_xyz
x,y,z
-x,1/2+y,-z
1/2+x,1/2+y,1/2-z
1/2-x,y,1/2+z

loop_
_atom_site_label
_atom_site_type_symbol
_atom_site_symmetry_multiplicity
_atom_site_Wyckoff_symbol
_atom_site_fract_x
_atom_site_fract_y
_atom_site_fract_z
_atom_site_occupancy
_atom_site_attached_hydrogens
_atom_site_calc_flag
K1 K1+ 4 a 0.2092(2) 0.25 -0.0020(2) 1. 0 d
P1 P5+ 4 a 0.4185(2) 0.7361(7) 0.1910(2) 1. 0 d
O1 O2- 4 a 0.4589(5) 0.023(1) 0.2519(6) 1. 0 d
O2 O2- 4 a 0.4528(5) 1.039(1) 0.7516(6) 1. 0 d
O3 O2- 4 a 0.4072(5) 0.736(2) 0.0090(5) 1. 0 d
O4 O2- 4 a 0.2614(6) 0.645(1) 0.2600(6) 1. 0 d
Be1 Be2+ 4 a 0.0891(8) 0.756(2) 0.3169(7) 1. 0 d

loop_
_atom_type_symbol
_atom_type_oxidation_number
K1+ 1.000
P5+ 5.000
O2- -2.000
Be2+ 2.000
